data_2211101
loop_
_publ_author_name
'Senthil Kumar, G.'
'K. Chinnakali'
'C. Prakash'
'A. K. Mohanakrishnan'
'Hoong-Kun Fun'

_publ_section_title
;
 Ethyl 7-cyanomethyl-1<i>H</i>-indole-1-carboxylate
;
_journal_coeditor_code LH2194
_journal_issue 11
_journal_name_full 'Acta Crystallographica Section E'
_journal_page_first o5015
_journal_page_last o5017
_journal_paper_doi 10.1107/S1600536806041006
_journal_volume 62
_journal_year 2006
_chemical_formula_moiety 'C13 H12 N2 O2'
_chemical_formula_sum 'C13 H12 N2 O2'
_chemical_formula_weight 228.25
_chemical_name_systematic
;
 ?
;
_space_group_IT_number 15
_symmetry_cell_setting monoclinic
_symmetry_space_group_name_Hall '-C 2yc'
_symmetry_space_group_name_H-M 'C 1 2/c 1'
_atom_sites_solution_hydrogens geom
_atom_sites_solution_primary direct
_atom_sites_solution_secondary difmap
_audit_creation_method SHELXL-97
_cell_angle_alpha 90.00
_cell_angle_beta 116.9960(10)
_cell_angle_gamma 90.00
_cell_formula_units_Z 8
_cell_length_a 20.6945(4)
_cell_length_b 7.2626(2)
_cell_length_c 17.4318(3)
_cell_measurement_reflns_used 4627
_cell_measurement_temperature 293(2)
_cell_measurement_theta_max 22.87
_cell_measurement_theta_min 2.55
_cell_volume 2334.46(9)
_computing_cell_refinement APEX2
_computing_data_collection 'APEX2 (Bruker, 2005)'
_computing_data_reduction 'SAINT (Bruker, 2005)'
_computing_molecular_graphics SHELXTL
_computing_publication_material
;
SHELXTL and PLATON (Spek, 2003)
;
_computing_structure_refinement SHELXTL
_computing_structure_solution 'SHELXTL (Sheldrick, 1998)'
_diffrn_ambient_temperature 293(2)
_diffrn_detector_area_resol_mean 8.33
_diffrn_measured_fraction_theta_full 0.999
_diffrn_measured_fraction_theta_max 0.999
_diffrn_measurement_device_type
;
Bruker SMART APEX2 CCD area-detector diffractometer
;
_diffrn_measurement_method '\w scans'
_diffrn_radiation_monochromator graphite
_diffrn_radiation_source 'fine-focus sealed tube'
_diffrn_radiation_type MoK\a
_diffrn_radiation_wavelength 0.71073
_diffrn_reflns_av_R_equivalents 0.0355
_diffrn_reflns_av_sigmaI/netI 0.0190
_diffrn_reflns_limit_h_max 24
_diffrn_reflns_limit_h_min -24
_diffrn_reflns_limit_k_max 8
_diffrn_reflns_limit_k_min -8
_diffrn_reflns_limit_l_max 20
_diffrn_reflns_limit_l_min -20
_diffrn_reflns_number 20260
_diffrn_reflns_theta_full 25.34
_diffrn_reflns_theta_max 25.34
_diffrn_reflns_theta_min 2.21
_diffrn_standards_number 0
_exptl_absorpt_coefficient_mu 0.090
_exptl_absorpt_correction_T_max 0.9923
_exptl_absorpt_correction_T_min 0.8840
_exptl_absorpt_correction_type multi-scan
_exptl_absorpt_process_details '(SADABS; Bruker, 2005)'
_exptl_crystal_colour yellow
_exptl_crystal_density_diffrn 1.299
_exptl_crystal_density_method 'not measured'
_exptl_crystal_description Needle
_exptl_crystal_F_000 960
_exptl_crystal_size_max 0.69
_exptl_crystal_size_mid 0.12
_exptl_crystal_size_min 0.09
_refine_diff_density_max 0.198
_refine_diff_density_min -0.130
_refine_ls_extinction_coef 0.0058(7)
_refine_ls_extinction_expression Fc^*^=kFc[1+0.001xFc^2^\l^3^/sin(2\q)]^-1/4^
_refine_ls_extinction_method SHELXTL
_refine_ls_goodness_of_fit_ref 1.072
_refine_ls_hydrogen_treatment constr
_refine_ls_matrix_type full
_refine_ls_number_parameters 156
_refine_ls_number_reflns 2133
_refine_ls_number_restraints 0
_refine_ls_restrained_S_all 1.072
_refine_ls_R_factor_all 0.0618
_refine_ls_R_factor_gt 0.0443
_refine_ls_shift/su_max 0.001
_refine_ls_shift/su_mean <0.001
_refine_ls_structure_factor_coef Fsqd
_refine_ls_weighting_details 'calc w=1/[\s^2^(Fo^2^)+(0.0593P)^2^+0.7766P] where P=(Fo^2^+2Fc^2^)/3'
_refine_ls_weighting_scheme calc
_refine_ls_wR_factor_gt 0.1165
_refine_ls_wR_factor_ref 0.1274
_reflns_number_gt 1581
_reflns_number_total 2133
_reflns_threshold_expression 'I > 2\s(I)'
_cod_data_source_file lh2194.cif
_cod_data_source_block I
_cod_depositor_comments
;
The following automatic conversions were performed:
'_symmetry_cell_setting' value 'Monoclinic' changed to 'monoclinic'
according to '/home/saulius/struct/CIF-dictionaries/cif_core.dic'
dictionary named 'cif_core.dic' version 2.4.1 from 2010-06-29.

Automatic conversion script
Id: cif_fix_enum 1527 2010-12-29 10:47:43Z saulius 

The following automatic conversions were performed:

'_symmetry_cell_setting' value 'Monoclinic' changed to 'monoclinic'
according to /home/saulius/struct/CIF-dictionaries/cif_core.dic
dictionary named 'cif_core.dic' version 2.4.1 from 2010-06-29.

Automatic conversion script
Id: cif_fix_values 1715 2011-07-08 13:25:40Z adriana 
;
_cod_original_cell_volume 2334.45(9)
_cod_original_sg_symbol_H-M 'C 2/c'
_cod_database_code 2211101
_cod_database_fobs_code 2211101

loop_
_symmetry_equiv_pos_as_xyz
'x, y, z'
'-x, y, -z+1/2'
'x+1/2, y+1/2, z'
'-x+1/2, y+1/2, -z+1/2'
'-x, -y, -z'
'x, -y, z-1/2'
'-x+1/2, -y+1/2, -z'
'x+1/2, -y+1/2, z-1/2'

loop_
_atom_site_type_symbol
_atom_site_label
_atom_site_fract_x
_atom_site_fract_y
_atom_site_fract_z
_atom_site_U_iso_or_equiv
_atom_site_adp_type
_atom_site_calc_flag
_atom_site_refinement_flags
_atom_site_occupancy
O O1 0.24504(8) 0.4997(3) 0.16536(9) 0.0946(6) Uani d . 1
O O2 0.35892(7) 0.43569(19) 0.19326(7) 0.0675(4) Uani d . 1
N N1 0.27792(7) 0.48063(19) 0.05645(9) 0.0524(4) Uani d . 1
N N2 0.07013(10) 0.3417(3) 0.07903(13) 0.0934(7) Uani d . 1
C C1 0.33109(10) 0.4281(3) 0.03190(12) 0.0598(5) Uani d . 1
H H1 0.3779 0.3910 0.0696 0.072 Uiso calc R 1
C C2 0.30479(10) 0.4392(2) -0.05324(12) 0.0608(5) Uani d . 1
H H2 0.3298 0.4111 -0.0846 0.073 Uiso calc R 1
C C3 0.23155(10) 0.5017(2) -0.08804(11) 0.0544(5) Uani d . 1
C C4 0.18055(12) 0.5366(3) -0.17257(12) 0.0719(6) Uani d . 1
H H4 0.1923 0.5215 -0.2178 0.086 Uiso calc R 1
C C5 0.11287(12) 0.5934(3) -0.18767(13) 0.0822(6) Uani d . 1
H H5 0.0778 0.6163 -0.2437 0.099 Uiso calc R 1
C C6 0.09648(11) 0.6171(3) -0.11965(14) 0.0744(6) Uani d . 1
H H6 0.0499 0.6558 -0.1320 0.089 Uiso calc R 1
C C7 0.14492(9) 0.5869(2) -0.03473(12) 0.0569(5) Uani d . 1
C C8 0.21420(9) 0.5267(2) -0.01908(10) 0.0499(4) Uani d . 1
C C9 0.28994(10) 0.4750(3) 0.14186(12) 0.0598(5) Uani d . 1
C C10 0.37848(12) 0.4290(4) 0.28413(12) 0.0858(7) Uani d . 1
H H10A 0.3504 0.3350 0.2951 0.103 Uiso calc R 1
H H10B 0.3686 0.5467 0.3030 0.103 Uiso calc R 1
C C11 0.45688(13) 0.3858(4) 0.33128(14) 0.1058(9) Uani d . 1
H H11A 0.4715 0.3839 0.3920 0.159 Uiso calc R 1
H H11B 0.4841 0.4780 0.3189 0.159 Uiso calc R 1
H H11C 0.4658 0.2675 0.3135 0.159 Uiso calc R 1
C C12 0.11787(10) 0.6277(3) 0.03091(13) 0.0667(5) Uani d . 1
H H12A 0.1567 0.6849 0.0808 0.080 Uiso calc R 1
H H12B 0.0784 0.7158 0.0063 0.080 Uiso calc R 1
C C13 0.09259(10) 0.4662(3) 0.05917(14) 0.0699(6) Uani d . 1

loop_
_atom_site_aniso_label
_atom_site_aniso_U_11
_atom_site_aniso_U_22
_atom_site_aniso_U_33
_atom_site_aniso_U_12
_atom_site_aniso_U_13
_atom_site_aniso_U_23
O1 0.0673(9) 0.1696(17) 0.0593(9) -0.0125(9) 0.0395(8) -0.0083(9)
O2 0.0680(9) 0.0850(10) 0.0501(7) -0.0025(7) 0.0274(6) 0.0034(6)
N1 0.0555(8) 0.0587(9) 0.0510(8) -0.0066(7) 0.0313(7) -0.0024(6)
N2 0.0766(12) 0.1009(15) 0.1152(16) 0.0103(11) 0.0543(12) 0.0333(12)
C1 0.0585(10) 0.0657(12) 0.0666(12) -0.0024(9) 0.0383(9) -0.0005(9)
C2 0.0744(13) 0.0620(12) 0.0647(12) -0.0055(9) 0.0480(10) -0.0044(9)
C3 0.0689(11) 0.0506(10) 0.0535(10) -0.0092(9) 0.0364(9) -0.0060(8)
C4 0.0901(15) 0.0774(14) 0.0521(11) -0.0099(11) 0.0357(11) -0.0063(9)
C5 0.0787(15) 0.0958(17) 0.0581(12) -0.0009(13) 0.0187(10) 0.0004(11)
C6 0.0625(12) 0.0800(14) 0.0759(13) 0.0004(11) 0.0271(10) -0.0013(11)
C7 0.0597(11) 0.0525(11) 0.0635(11) -0.0063(8) 0.0323(9) -0.0041(8)
C8 0.0568(10) 0.0464(9) 0.0506(9) -0.0107(8) 0.0280(8) -0.0055(7)
C9 0.0612(11) 0.0725(13) 0.0515(10) -0.0155(9) 0.0308(9) -0.0060(9)
C10 0.0870(15) 0.121(2) 0.0498(11) -0.0152(13) 0.0312(11) 0.0036(12)
C11 0.0853(17) 0.151(3) 0.0658(14) -0.0033(16) 0.0208(12) 0.0157(15)
C12 0.0665(11) 0.0653(12) 0.0818(13) 0.0022(10) 0.0455(10) 0.0010(10)
C13 0.0570(11) 0.0832(15) 0.0790(14) 0.0099(11) 0.0391(10) 0.0097(11)

loop_
_atom_type_symbol
_atom_type_description
_atom_type_scat_dispersion_real
_atom_type_scat_dispersion_imag
_atom_type_scat_source
C C 0.0033 0.0016 'International Tables Vol C Tables 4.2.6.8 and 6.1.1.4'
H H 0.0000 0.0000 'International Tables Vol C Tables 4.2.6.8 and 6.1.1.4'
N N 0.0061 0.0033 'International Tables Vol C Tables 4.2.6.8 and 6.1.1.4'
O O 0.0106 0.0060 'International Tables Vol C Tables 4.2.6.8 and 6.1.1.4'

loop_
_geom_angle_atom_site_label_1
_geom_angle_atom_site_label_2
_geom_angle_atom_site_label_3
_geom_angle
_geom_angle_publ_flag
C9 O2 C10 115.29(15) y
C9 N1 C1 122.24(16) ?
C9 N1 C8 129.71(14) ?
C1 N1 C8 107.98(14) ?
C2 C1 N1 110.09(17) ?
C2 C1 H1 125.0 ?
N1 C1 H1 125.0 ?
C1 C2 C3 108.12(15) ?
C1 C2 H2 125.9 ?
C3 C2 H2 125.9 ?
C4 C3 C8 120.90(18) ?
C4 C3 C2 131.04(17) ?
C8 C3 C2 108.06(15) ?
C5 C4 C3 118.51(19) ?
C5 C4 H4 120.7 ?
C3 C4 H4 120.7 ?
C4 C5 C6 120.06(19) ?
C4 C5 H5 120.0 ?
C6 C5 H5 120.0 ?
C7 C6 C5 124.0(2) ?
C7 C6 H6 118.0 ?
C5 C6 H6 118.0 ?
C6 C7 C8 116.09(17) ?
C6 C7 C12 116.28(17) ?
C8 C7 C12 127.60(17) ?
C7 C8 C3 120.43(16) ?
C7 C8 N1 133.82(15) ?
C3 C8 N1 105.75(14) ?
O1 C9 O2 124.76(18) ?
O1 C9 N1 125.16(19) y
O2 C9 N1 110.08(15) y
O2 C10 C11 107.84(18) ?
O2 C10 H10A 110.1 ?
C11 C10 H10A 110.1 ?
O2 C10 H10B 110.1 ?
C11 C10 H10B 110.1 ?
H10A C10 H10B 108.5 ?
C10 C11 H11A 109.5 ?
C10 C11 H11B 109.5 ?
H11A C11 H11B 109.5 ?
C10 C11 H11C 109.5 ?
H11A C11 H11C 109.5 ?
H11B C11 H11C 109.5 ?
C13 C12 C7 114.22(17) y
C13 C12 H12A 108.7 ?
C7 C12 H12A 108.7 ?
C13 C12 H12B 108.7 ?
C7 C12 H12B 108.7 ?
H12A C12 H12B 107.6 ?
N2 C13 C12 177.3(2) ?

loop_
_geom_bond_atom_site_label_1
_geom_bond_atom_site_label_2
_geom_bond_distance
_geom_bond_publ_flag
O1 C9 1.187(2) y
O2 C9 1.327(2) y
O2 C10 1.447(2) y
N1 C9 1.394(2) y
N1 C1 1.402(2) y
N1 C8 1.417(2) y
N2 C13 1.139(3) y
C1 C2 1.331(2) ?
C1 H1 0.93 ?
C2 C3 1.427(3) ?
C2 H2 0.93 ?
C3 C4 1.392(3) ?
C3 C8 1.414(2) ?
C4 C5 1.366(3) ?
C4 H4 0.93 ?
C5 C6 1.384(3) ?
C5 H5 0.93 ?
C6 C7 1.377(3) ?
C6 H6 0.93 ?
C7 C8 1.402(2) ?
C7 C12 1.514(2) ?
C10 C11 1.482(3) ?
C10 H10A 0.97 ?
C10 H10B 0.97 ?
C11 H11A 0.96 ?
C11 H11B 0.96 ?
C11 H11C 0.96 ?
C12 C13 1.459(3) ?
C12 H12A 0.97 ?
C12 H12B 0.97 ?

loop_
_geom_torsion_atom_site_label_1
_geom_torsion_atom_site_label_2
_geom_torsion_atom_site_label_3
_geom_torsion_atom_site_label_4
_geom_torsion
C9 N1 C1 C2 177.43(16)
C8 N1 C1 C2 0.2(2)
N1 C1 C2 C3 0.2(2)
C1 C2 C3 C4 179.70(19)
C1 C2 C3 C8 -0.6(2)
C8 C3 C4 C5 -0.8(3)
C2 C3 C4 C5 178.9(2)
C3 C4 C5 C6 0.7(3)
C4 C5 C6 C7 0.1(4)
C5 C6 C7 C8 -0.7(3)
C5 C6 C7 C12 177.6(2)
C6 C7 C8 C3 0.6(2)
C12 C7 C8 C3 -177.51(17)
C6 C7 C8 N1 -179.81(18)
C12 C7 C8 N1 2.1(3)
C4 C3 C8 C7 0.1(3)
C2 C3 C8 C7 -179.62(15)
C4 C3 C8 N1 -179.55(16)
C2 C3 C8 N1 0.69(18)
C9 N1 C8 C7 2.9(3)
C1 N1 C8 C7 179.81(18)
C9 N1 C8 C3 -177.49(16)
C1 N1 C8 C3 -0.57(18)
C10 O2 C9 O1 -1.7(3)
C10 O2 C9 N1 178.99(16)
C1 N1 C9 O1 -172.0(2)
C8 N1 C9 O1 4.5(3)
C1 N1 C9 O2 7.3(2)
C8 N1 C9 O2 -176.20(15)
C9 O2 C10 C11 -179.39(19)
C6 C7 C12 C13 97.9(2)
C8 C7 C12 C13 -84.0(2)

loop_
_cod_related_entry_id
_cod_related_entry_database
_cod_related_entry_code
1 ChemSpider 21126145
